data_2238996
loop_
_publ_author_name
'Zhao, Sha-Sha'
'Su, Qiong'
'Peng, Zhi-Hong'
'An, De-Lie'

_publ_section_title
;
 2,6-Bis(4-methoxyphenyl)-1,4-dithiine
;
_journal_issue 2
_journal_name_full 'Acta Crystallographica Section E'
_journal_page_first o137
_journal_paper_doi 10.1107/S1600536814000397
_journal_volume 70
_journal_year 2014
_chemical_formula_iupac 'C18 H16 O2 S2'
_chemical_formula_moiety 'C18 H16 O2 S2'
_chemical_formula_sum 'C18 H16 O2 S2'
_chemical_formula_weight 328.43
_chemical_name_systematic
;
2,6-Bis(4-methoxyphenyl)-1,4-dithiine
;
_space_group_IT_number 62
_symmetry_cell_setting orthorhombic
_symmetry_space_group_name_Hall '-P 2ac 2n'
_symmetry_space_group_name_H-M 'P n m a'
_atom_sites_solution_hydrogens geom
_atom_sites_solution_primary direct
_atom_sites_solution_secondary difmap
_audit_creation_method SHELXL-97
_cell_angle_alpha 90.00
_cell_angle_beta 90.00
_cell_angle_gamma 90.00
_cell_formula_units_Z 4
_cell_length_a 10.1330(11)
_cell_length_b 27.318(3)
_cell_length_c 5.5402(6)
_cell_measurement_reflns_used 1658
_cell_measurement_temperature 293(2)
_cell_measurement_theta_max 53.828
_cell_measurement_theta_min 7.505
_cell_volume 1533.6(3)
_computing_cell_refinement 'SAINT (Bruker, 2001)'
_computing_data_collection 'SMART (Bruker, 2001)'
_computing_data_reduction 'SAINT (Bruker, 2001)'
_computing_molecular_graphics 'SHELXTL (Sheldrick, 2008)'
_computing_publication_material 'SHELXTL (Sheldrick, 2008)'
_computing_structure_refinement 'SHELXL97 (Sheldrick, 2008)'
_computing_structure_solution 'SHELXS97 (Sheldrick, 2008)'
_diffrn_ambient_temperature 293(2)
_diffrn_measured_fraction_theta_full 0.999
_diffrn_measured_fraction_theta_max 0.999
_diffrn_measurement_device_type 'Bruker SMART CCD area-detector'
_diffrn_measurement_method 'phi and omega scans'
_diffrn_radiation_monochromator graphite
_diffrn_radiation_source 'fine-focus sealed tube'
_diffrn_radiation_type MoK\a
_diffrn_radiation_wavelength 0.71073
_diffrn_reflns_av_R_equivalents 0.0434
_diffrn_reflns_av_sigmaI/netI 0.0311
_diffrn_reflns_limit_h_max 12
_diffrn_reflns_limit_h_min -12
_diffrn_reflns_limit_k_max 32
_diffrn_reflns_limit_k_min -33
_diffrn_reflns_limit_l_max 6
_diffrn_reflns_limit_l_min -5
_diffrn_reflns_number 8513
_diffrn_reflns_theta_full 26.00
_diffrn_reflns_theta_max 26.00
_diffrn_reflns_theta_min 2.98
_exptl_absorpt_coefficient_mu 0.351
_exptl_absorpt_correction_T_max 1.00000
_exptl_absorpt_correction_T_min 0.12054
_exptl_absorpt_correction_type multi-scan
_exptl_absorpt_process_details '(SADABS; Bruker, 2001)'
_exptl_crystal_colour yellow
_exptl_crystal_density_diffrn 1.422
_exptl_crystal_density_method 'not measured'
_exptl_crystal_description prismatic
_exptl_crystal_F_000 688
_exptl_crystal_size_max 0.212
_exptl_crystal_size_mid 0.176
_exptl_crystal_size_min 0.085
_refine_diff_density_max 0.293
_refine_diff_density_min -0.161
_refine_ls_extinction_method none
_refine_ls_goodness_of_fit_ref 1.039
_refine_ls_hydrogen_treatment constr
_refine_ls_matrix_type full
_refine_ls_number_parameters 104
_refine_ls_number_reflns 1541
_refine_ls_number_restraints 0
_refine_ls_restrained_S_all 1.039
_refine_ls_R_factor_all 0.0488
_refine_ls_R_factor_gt 0.0378
_refine_ls_shift/su_max 0.000
_refine_ls_shift/su_mean 0.000
_refine_ls_structure_factor_coef Fsqd
_refine_ls_weighting_details 'calc w=1/[\s^2^(Fo^2^)+(0.0554P)^2^+0.3159P] where P=(Fo^2^+2Fc^2^)/3'
_refine_ls_weighting_scheme calc
_refine_ls_wR_factor_gt 0.0967
_refine_ls_wR_factor_ref 0.1015
_reflns_number_gt 1258
_reflns_number_total 1541
_reflns_threshold_expression I>2sigma(I)
_cod_data_source_file kp2462sup1.cif
_cod_data_source_block I
_cod_database_code 2238996
_cod_database_fobs_code 2238996

loop_
_symmetry_equiv_pos_as_xyz
'x, y, z'
'-x+1/2, -y, z+1/2'
'-x, y+1/2, -z'
'x+1/2, -y+1/2, -z+1/2'
'-x, -y, -z'
'x-1/2, y, -z-1/2'
'x, -y-1/2, z'
'-x-1/2, y-1/2, z-1/2'

loop_
_atom_site_type_symbol
_atom_site_label
_atom_site_fract_x
_atom_site_fract_y
_atom_site_fract_z
_atom_site_U_iso_or_equiv
_atom_site_adp_type
_atom_site_calc_flag
_atom_site_refinement_flags
_atom_site_occupancy
_atom_site_symmetry_multiplicity
S S1 0.49280(7) 0.2500 0.16602(12) 0.0352(2) Uani d S 1 2
S S2 0.70856(7) 0.2500 -0.24173(15) 0.0423(2) Uani d S 1 2
O O1 0.14361(14) 0.45648(5) 0.0468(3) 0.0484(4) Uani d . 1 1
C C1 0.60102(19) 0.29896(6) -0.2021(4) 0.0364(5) Uani d . 1 1
H H1 0.6115 0.3262 -0.3011 0.044 Uiso calc R 1 1
C C2 0.50486(19) 0.29989(6) -0.0393(3) 0.0307(4) Uani d . 1 1
C C3 0.40701(18) 0.33990(6) -0.0143(3) 0.0296(4) Uani d . 1 1
C C4 0.3199(2) 0.34206(7) 0.1786(4) 0.0364(5) Uani d . 1 1
H H4 0.3213 0.3172 0.2931 0.044 Uiso calc R 1 1
C C5 0.2311(2) 0.38017(7) 0.2059(3) 0.0372(5) Uani d . 1 1
H H5 0.1746 0.3808 0.3381 0.045 Uiso calc R 1 1
C C6 0.22660(19) 0.41714(7) 0.0376(3) 0.0352(5) Uani d . 1 1
C C7 0.31115(19) 0.41530(7) -0.1595(4) 0.0395(5) Uani d . 1 1
H H7 0.3083 0.4399 -0.2753 0.047 Uiso calc R 1 1
C C8 0.3984(2) 0.37754(7) -0.1841(4) 0.0371(5) Uani d . 1 1
H H8 0.4537 0.3769 -0.3180 0.044 Uiso calc R 1 1
C C9 0.0549(2) 0.45883(8) 0.2462(5) 0.0556(6) Uani d . 1 1
H H9A 0.0005 0.4301 0.2479 0.083 Uiso calc R 1 1
H H9B 0.0002 0.4874 0.2311 0.083 Uiso calc R 1 1
H H9C 0.1043 0.4606 0.3938 0.083 Uiso calc R 1 1

loop_
_atom_site_aniso_label
_atom_site_aniso_U_11
_atom_site_aniso_U_22
_atom_site_aniso_U_33
_atom_site_aniso_U_12
_atom_site_aniso_U_13
_atom_site_aniso_U_23
S1 0.0430(4) 0.0328(4) 0.0297(4) 0.000 -0.0017(3) 0.000
S2 0.0266(4) 0.0405(4) 0.0599(5) 0.000 0.0101(3) 0.000
O1 0.0487(9) 0.0401(8) 0.0563(10) 0.0129(7) 0.0112(7) 0.0073(7)
C1 0.0326(10) 0.0306(9) 0.0459(12) -0.0035(8) 0.0042(9) 0.0016(8)
C2 0.0304(9) 0.0287(9) 0.0332(11) -0.0063(8) -0.0021(8) -0.0015(7)
C3 0.0290(10) 0.0274(9) 0.0324(10) -0.0058(8) -0.0013(8) -0.0028(7)
C4 0.0416(11) 0.0314(9) 0.0361(11) -0.0007(8) 0.0067(8) 0.0043(8)
C5 0.0397(11) 0.0362(10) 0.0357(11) 0.0002(9) 0.0093(9) 0.0000(8)
C6 0.0333(10) 0.0305(10) 0.0420(11) -0.0001(8) -0.0015(9) -0.0015(8)
C7 0.0421(11) 0.0382(10) 0.0381(11) 0.0000(9) 0.0019(9) 0.0095(9)
C8 0.0383(11) 0.0397(10) 0.0331(11) 0.0004(9) 0.0062(8) 0.0030(8)
C9 0.0548(14) 0.0493(13) 0.0627(15) 0.0180(11) 0.0168(12) 0.0019(12)

loop_
_atom_type_symbol
_atom_type_description
_atom_type_scat_dispersion_real
_atom_type_scat_dispersion_imag
_atom_type_scat_source
C C 0.0033 0.0016 'International Tables Vol C Tables 4.2.6.8 and 6.1.1.4'
H H 0.0000 0.0000 'International Tables Vol C Tables 4.2.6.8 and 6.1.1.4'
O O 0.0106 0.0060 'International Tables Vol C Tables 4.2.6.8 and 6.1.1.4'
S S 0.1246 0.1234 'International Tables Vol C Tables 4.2.6.8 and 6.1.1.4'

loop_
_geom_angle_atom_site_label_1
_geom_angle_atom_site_label_2
_geom_angle_atom_site_label_3
_geom_angle_site_symmetry_3
_geom_angle
C2 S1 C2 7_565 99.97(12)
C1 S2 C1 7_565 100.54(13)
C6 O1 C9 . 116.92(16)
C2 C1 S2 . 124.07(15)
C2 C1 H1 . 118.0
S2 C1 H1 . 118.0
C1 C2 C3 . 124.65(16)
C1 C2 S1 . 118.03(15)
C3 C2 S1 . 117.32(14)
C4 C3 C8 . 116.60(17)
C4 C3 C2 . 121.94(16)
C8 C3 C2 . 121.46(16)
C5 C4 C3 . 121.98(17)
C5 C4 H4 . 119.0
C3 C4 H4 . 119.0
C6 C5 C4 . 120.00(18)
C6 C5 H5 . 120.0
C4 C5 H5 . 120.0
O1 C6 C5 . 124.98(18)
O1 C6 C7 . 115.96(17)
C5 C6 C7 . 119.06(18)
C8 C7 C6 . 120.36(18)
C8 C7 H7 . 119.8
C6 C7 H7 . 119.8
C7 C8 C3 . 121.97(18)
C7 C8 H8 . 119.0
C3 C8 H8 . 119.0
O1 C9 H9A . 109.5
O1 C9 H9B . 109.5
H9A C9 H9B . 109.5
O1 C9 H9C . 109.5
H9A C9 H9C . 109.5
H9B C9 H9C . 109.5

loop_
_geom_bond_atom_site_label_1
_geom_bond_atom_site_label_2
_geom_bond_site_symmetry_2
_geom_bond_distance
S1 C2 . 1.7795(18)
S1 C2 7_565 1.7795(18)
S2 C1 . 1.7391(19)
S2 C1 7_565 1.7391(19)
O1 C6 . 1.365(2)
O1 C9 . 1.426(3)
C1 C2 . 1.328(3)
C1 H1 . 0.9300
C2 C3 . 1.482(3)
C3 C4 . 1.387(3)
C3 C8 . 1.397(3)
C4 C5 . 1.384(3)
C4 H4 . 0.9300
C5 C6 . 1.375(3)
C5 H5 . 0.9300
C6 C7 . 1.389(3)
C7 C8 . 1.365(3)
C7 H7 . 0.9300
C8 H8 . 0.9300
C9 H9A . 0.9600
C9 H9B . 0.9600
C9 H9C . 0.9600

loop_
_geom_torsion_atom_site_label_1
_geom_torsion_atom_site_label_2
_geom_torsion_atom_site_label_3
_geom_torsion_atom_site_label_4
_geom_torsion_site_symmetry_1
_geom_torsion
C1 S2 C1 C2 7_565 39.0(2)
S2 C1 C2 C3 . -175.75(14)
S2 C1 C2 S1 . 4.9(2)
C2 S1 C2 C1 7_565 -48.1(2)
C2 S1 C2 C3 7_565 132.49(11)
C1 C2 C3 C4 . -171.26(19)
S1 C2 C3 C4 . 8.1(2)
C1 C2 C3 C8 . 8.5(3)
S1 C2 C3 C8 . -172.18(14)
C8 C3 C4 C5 . -1.7(3)
C2 C3 C4 C5 . 178.07(17)
C3 C4 C5 C6 . 0.6(3)
C9 O1 C6 C5 . -0.4(3)
C9 O1 C6 C7 . 179.31(19)
C4 C5 C6 O1 . -179.75(18)
C4 C5 C6 C7 . 0.6(3)
O1 C6 C7 C8 . 179.64(18)
C5 C6 C7 C8 . -0.7(3)
C6 C7 C8 C3 . -0.5(3)
C4 C3 C8 C7 . 1.6(3)
C2 C3 C8 C7 . -178.16(18)
